data_1542507
loop_
_publ_author_name
'Jiang, Xian-Wu'
'Zhang, Heng-Qiang'
'Sun, Zhuo-Dong'
'Shan, Yong-Kui'

_publ_section_title
;
 6<i>H</i>-Dipyrido[1,2-<i>a</i>:2',1'-<i>d</i>][1,3,5]triazin-5-ium
 bromide monohydrate
;
_journal_issue 2
_journal_name_full IUCrData
_journal_page_first x160180
_journal_paper_doi 10.1107/S2414314616001802
_journal_volume 1
_journal_year 2016
_chemical_formula_iupac 'C11 H10 N3 +, Br -, H2 O'
_chemical_formula_moiety 'C11 H10 N3 +, Br -, H2 O'
_chemical_formula_sum 'C11 H12 Br N3 O'
_chemical_formula_weight 282.14
_chemical_name_systematic
;
6<i>H</i>-Dipyrido[1,2-<i>a</i>:2',1'-<i>d</i>][1,3,5]triazin-5-ium bromide
monohydrate
;
_space_group_crystal_system monoclinic
_space_group_IT_number 14
_space_group_name_Hall '-P 2ybc'
_space_group_name_H-M_alt 'P 1 21/c 1'
_symmetry_space_group_name_Hall '-P 2ybc'
_symmetry_space_group_name_H-M 'P 1 21/c 1'
_atom_sites_solution_hydrogens geom
_atom_sites_solution_primary direct
_atom_sites_solution_secondary difmap
_audit_creation_method SHELXL-2014/7
_cell_angle_alpha 90.00
_cell_angle_beta 95.354(3)
_cell_angle_gamma 90.00
_cell_formula_units_Z 4
_cell_length_a 5.4965(5)
_cell_length_b 11.9528(10)
_cell_length_c 17.7702(18)
_cell_measurement_reflns_used 2457
_cell_measurement_temperature 296(2)
_cell_measurement_theta_max 23.11
_cell_measurement_theta_min 2.30
_cell_volume 1162.38(19)
_computing_cell_refinement
;
SAINT (Bruker, 2014)
;
_computing_data_collection
;
APEX2 (Bruker, 2014)
;
_computing_data_reduction
;
SAINT and XPREP (Bruker, 2014)
;
_computing_molecular_graphics
;
ORTEP-3 for Windows (Farrugia, 2012)
;
_computing_publication_material
;
<i>XCIF</i> (Sheldrick, 2008)
;
_computing_structure_refinement
;
SHELXL97 (Sheldrick, 2008)
;
_computing_structure_solution
;
SHELXS97 (Sheldrick, 2008)
;
_diffrn_ambient_temperature 296(2)
_diffrn_measured_fraction_theta_full 0.998
_diffrn_measured_fraction_theta_max 0.998
_diffrn_measurement_device_type 'Bruker APEXII CCD'
_diffrn_measurement_method 'phi and omega scans'
_diffrn_radiation_monochromator graphite
_diffrn_radiation_source 'fine-focus sealed tube'
_diffrn_radiation_type MoK\a
_diffrn_radiation_wavelength 0.71073
_diffrn_reflns_av_R_equivalents 0.1309
_diffrn_reflns_av_sigmaI/netI 0.0735
_diffrn_reflns_limit_h_max 6
_diffrn_reflns_limit_h_min -6
_diffrn_reflns_limit_k_max 13
_diffrn_reflns_limit_k_min -14
_diffrn_reflns_limit_l_max 20
_diffrn_reflns_limit_l_min -20
_diffrn_reflns_number 12145
_diffrn_reflns_theta_full 24.74
_diffrn_reflns_theta_max 24.74
_diffrn_reflns_theta_min 2.30
_exptl_absorpt_coefficient_mu 3.519
_exptl_absorpt_correction_T_max 0.532
_exptl_absorpt_correction_T_min 0.465
_exptl_absorpt_correction_type multi-scan
_exptl_absorpt_process_details
;
(SADABS; Bruker, 2014)
;
_exptl_crystal_colour yellow
_exptl_crystal_density_diffrn 1.612
_exptl_crystal_density_method 'not measured'
_exptl_crystal_description block
_exptl_crystal_F_000 568
_exptl_crystal_size_max 0.22
_exptl_crystal_size_mid 0.20
_exptl_crystal_size_min 0.18
_refine_diff_density_max 0.362
_refine_diff_density_min -0.345
_refine_ls_extinction_method none
_refine_ls_goodness_of_fit_ref 1.018
_refine_ls_hydrogen_treatment mixed
_refine_ls_matrix_type full
_refine_ls_number_parameters 153
_refine_ls_number_reflns 1990
_refine_ls_number_restraints 3
_refine_ls_restrained_S_all 1.017
_refine_ls_R_factor_all 0.0666
_refine_ls_R_factor_gt 0.0386
_refine_ls_shift/su_max 0.001
_refine_ls_shift/su_mean 0.000
_refine_ls_structure_factor_coef Fsqd
_refine_ls_weighting_details 'calc w=1/[\s^2^(Fo^2^)+(0.0350P)^2^+0.0521P] where P=(Fo^2^+2Fc^2^)/3'
_refine_ls_weighting_scheme calc
_refine_ls_wR_factor_gt 0.0789
_refine_ls_wR_factor_ref 0.0882
_reflns_number_gt 1446
_reflns_number_total 1995
_reflns_threshold_expression 'I > 2\s(I)'
_cod_data_source_file xu4001sup1.cif
_cod_data_source_block I
_cod_depositor_comments 'Adding full bibliography for 1542507.cif.'
_cod_database_code 1542507
_cod_database_fobs_code 1542507

loop_
_symmetry_equiv_pos_as_xyz
'x, y, z'
'-x, y+1/2, -z+1/2'
'-x, -y, -z'
'x, -y-1/2, z-1/2'

loop_
_atom_site_type_symbol
_atom_site_label
_atom_site_fract_x
_atom_site_fract_y
_atom_site_fract_z
_atom_site_U_iso_or_equiv
_atom_site_adp_type
_atom_site_calc_flag
_atom_site_refinement_flags
_atom_site_occupancy
_atom_site_symmetry_multiplicity
Br Br1 0.93554(8) 0.66573(3) 0.26282(2) 0.04207(17) Uani d . 1 1
C C1 0.5912(8) 0.0190(3) 0.3352(2) 0.0397(11) Uani d . 1 1
H H1 0.7233 0.0375 0.3085 0.048 Uiso calc R 1 1
C C2 0.4882(8) -0.0834(3) 0.3270(3) 0.0473(12) Uani d . 1 1
H H2 0.5507 -0.1368 0.2960 0.057 Uiso calc R 1 1
C C3 0.2855(8) -0.1071(3) 0.3663(3) 0.0444(11) Uani d . 1 1
H H3 0.2094 -0.1764 0.3600 0.053 Uiso calc R 1 1
C C4 0.1982(7) -0.0316(3) 0.4131(2) 0.0369(10) Uani d . 1 1
H H4 0.0655 -0.0500 0.4395 0.044 Uiso calc R 1 1
C C5 0.3060(7) 0.0751(3) 0.4225(2) 0.0303(9) Uani d . 1 1
C C6 0.5855(8) 0.2109(3) 0.3795(2) 0.0353(10) Uani d . 1 1
H H6A 0.7528 0.2125 0.3663 0.042 Uiso calc R 1 1
H H6B 0.4843 0.2518 0.3412 0.042 Uiso calc R 1 1
C C7 0.3739(7) 0.2364(3) 0.4914(2) 0.0302(9) Uani d . 1 1
C C8 0.3438(8) 0.3013(3) 0.5566(2) 0.0370(10) Uani d . 1 1
H H8 0.2089 0.2889 0.5834 0.044 Uiso calc R 1 1
C C9 0.5064(8) 0.3803(3) 0.5803(3) 0.0427(11) Uani d . 1 1
H H9 0.4842 0.4212 0.6236 0.051 Uiso calc R 1 1
C C10 0.7098(8) 0.4018(3) 0.5402(3) 0.0456(11) Uani d . 1 1
H H10 0.8238 0.4559 0.5571 0.055 Uiso calc R 1 1
C C11 0.7370(8) 0.3432(3) 0.4771(3) 0.0391(10) Uani d . 1 1
H H11 0.8696 0.3576 0.4496 0.047 Uiso calc R 1 1
H H1W 0.978(11) 0.454(3) 0.311(3) 0.14(3) Uiso d D 1 1
H H2W 1.068(9) 0.351(2) 0.305(2) 0.067(17) Uiso d D 1 1
N N1 0.2284(6) 0.1499(3) 0.47091(19) 0.0346(8) Uani d . 1 1
N N2 0.5713(5) 0.2625(2) 0.45281(19) 0.0288(8) Uani d . 1 1
N N3 0.5015(5) 0.0957(2) 0.38257(18) 0.0291(8) Uani d . 1 1
O O1 1.0672(10) 0.4049(3) 0.3351(2) 0.0842(13) Uani d D 1 1

loop_
_atom_site_aniso_label
_atom_site_aniso_U_11
_atom_site_aniso_U_22
_atom_site_aniso_U_33
_atom_site_aniso_U_12
_atom_site_aniso_U_13
_atom_site_aniso_U_23
Br1 0.0455(3) 0.0433(3) 0.0378(3) -0.0017(2) 0.00566(19) -0.0088(2)
C1 0.037(2) 0.046(3) 0.038(3) 0.003(2) 0.010(2) -0.002(2)
C2 0.050(3) 0.043(3) 0.050(3) 0.009(2) 0.006(2) -0.010(2)
C3 0.046(3) 0.031(2) 0.054(3) -0.004(2) -0.006(2) 0.003(2)
C4 0.031(2) 0.038(2) 0.042(3) -0.0063(19) 0.004(2) 0.0038(19)
C5 0.025(2) 0.038(2) 0.028(2) -0.0028(17) 0.0021(18) 0.0053(18)
C6 0.038(2) 0.038(2) 0.031(2) -0.0105(19) 0.010(2) 0.0017(18)
C7 0.028(2) 0.033(2) 0.030(2) 0.0051(18) 0.0036(18) 0.0027(17)
C8 0.035(2) 0.038(2) 0.037(3) 0.0067(19) 0.004(2) -0.0009(18)
C9 0.053(3) 0.037(2) 0.037(3) 0.010(2) -0.001(2) -0.012(2)
C10 0.047(3) 0.036(2) 0.051(3) -0.005(2) -0.012(2) -0.004(2)
C11 0.037(2) 0.032(2) 0.048(3) -0.005(2) 0.002(2) 0.003(2)
N1 0.0292(18) 0.0397(19) 0.036(2) -0.0064(15) 0.0086(16) -0.0057(16)
N2 0.0267(18) 0.0277(16) 0.033(2) -0.0011(14) 0.0062(15) 0.0006(14)
N3 0.0251(17) 0.0322(18) 0.0305(19) -0.0007(14) 0.0043(15) -0.0003(14)
O1 0.146(4) 0.051(2) 0.055(3) -0.005(3) 0.008(3) -0.005(2)

loop_
_atom_type_symbol
_atom_type_description
_atom_type_scat_dispersion_real
_atom_type_scat_dispersion_imag
_atom_type_scat_source
C C 0.0033 0.0016 'International Tables Vol C Tables 4.2.6.8 and 6.1.1.4'
H H 0.0000 0.0000 'International Tables Vol C Tables 4.2.6.8 and 6.1.1.4'
N N 0.0061 0.0033 'International Tables Vol C Tables 4.2.6.8 and 6.1.1.4'
O O 0.0106 0.0060 'International Tables Vol C Tables 4.2.6.8 and 6.1.1.4'
Br Br -0.2901 2.4595 'International Tables Vol C Tables 4.2.6.8 and 6.1.1.4'

loop_
_geom_angle_atom_site_label_1
_geom_angle_atom_site_label_2
_geom_angle_atom_site_label_3
_geom_angle
C2 C1 N3 120.1(4)
C2 C1 H1 119.9
N3 C1 H1 119.9
C1 C2 C3 118.4(4)
C1 C2 H2 120.8
C3 C2 H2 120.8
C4 C3 C2 121.3(4)
C4 C3 H3 119.4
C2 C3 H3 119.4
C3 C4 C5 120.7(4)
C3 C4 H4 119.7
C5 C4 H4 119.7
N1 C5 N3 121.9(3)
N1 C5 C4 121.7(3)
N3 C5 C4 116.4(3)
N2 C6 N3 109.0(3)
N2 C6 H6A 109.9
N3 C6 H6A 109.9
N2 C6 H6B 109.9
N3 C6 H6B 109.9
H6A C6 H6B 108.3
N1 C7 N2 121.3(3)
N1 C7 C8 122.3(3)
N2 C7 C8 116.3(4)
C9 C8 C7 121.1(4)
C9 C8 H8 119.4
C7 C8 H8 119.4
C8 C9 C10 120.6(4)
C8 C9 H9 119.7
C10 C9 H9 119.7
C11 C10 C9 118.9(4)
C11 C10 H10 120.5
C9 C10 H10 120.5
C10 C11 N2 120.6(4)
C10 C11 H11 119.7
N2 C11 H11 119.7
C7 N1 C5 118.3(3)
C11 N2 C7 122.4(3)
C11 N2 C6 119.6(3)
C7 N2 C6 117.6(3)
C5 N3 C1 123.1(3)
C5 N3 C6 117.3(3)
C1 N3 C6 118.5(3)
H1W O1 H2W 103.9(17)

loop_
_geom_bond_atom_site_label_1
_geom_bond_atom_site_label_2
_geom_bond_distance
C1 C2 1.351(6)
C1 N3 1.367(4)
C1 H1 0.9300
C2 C3 1.398(5)
C2 H2 0.9300
C3 C4 1.345(5)
C3 H3 0.9300
C4 C5 1.410(5)
C4 H4 0.9300
C5 N1 1.338(5)
C5 N3 1.364(4)
C6 N2 1.450(5)
C6 N3 1.455(5)
C6 H6A 0.9700
C6 H6B 0.9700
C7 N1 1.337(5)
C7 N2 1.373(4)
C7 C8 1.416(5)
C8 C9 1.340(6)
C8 H8 0.9300
C9 C10 1.404(6)
C9 H9 0.9300
C10 C11 1.343(6)
C10 H10 0.9300
C11 N2 1.368(5)
C11 H11 0.9300
O1 H1W 0.851(10)
O1 H2W 0.844(10)

loop_
_geom_hbond_atom_site_label_D
_geom_hbond_atom_site_label_H
_geom_hbond_atom_site_label_A
_geom_hbond_site_symmetry_A
_geom_hbond_distance_DH
_geom_hbond_distance_HA
_geom_hbond_distance_DA
_geom_hbond_angle_DHA
O1 H1W Br1 . 0.85(5) 2.67(4) 3.423(4) 147(4)
O1 H2W Br1 2_745 0.84(3) 2.52(3) 3.346(4) 169(3)
C1 H1 Br1 2_745 0.93 2.81 3.704(4) 161
C3 H3 Br1 1_445 0.93 2.89 3.714(4) 149
C10 H10 O1 3_766 0.93 2.57 3.353(6) 143
C11 H11 O1 . 0.93 2.46 3.326(7) 155

loop_
_geom_torsion_atom_site_label_1
_geom_torsion_atom_site_label_2
_geom_torsion_atom_site_label_3
_geom_torsion_atom_site_label_4
_geom_torsion
N3 C1 C2 C3 1.8(7)
C1 C2 C3 C4 -2.1(7)
C2 C3 C4 C5 1.5(7)
C3 C4 C5 N1 -177.3(4)
C3 C4 C5 N3 -0.7(6)
N1 C7 C8 C9 173.2(4)
N2 C7 C8 C9 -2.7(6)
C7 C8 C9 C10 0.9(7)
C8 C9 C10 C11 1.0(7)
C9 C10 C11 N2 -1.0(6)
N2 C7 N1 C5 13.9(6)
C8 C7 N1 C5 -161.9(4)
N3 C5 N1 C7 -13.3(6)
C4 C5 N1 C7 163.2(4)
C10 C11 N2 C7 -1.0(6)
C10 C11 N2 C6 171.8(4)
N1 C7 N2 C11 -173.2(4)
C8 C7 N2 C11 2.8(5)
N1 C7 N2 C6 14.0(5)
C8 C7 N2 C6 -170.1(4)
N3 C6 N2 C11 148.2(3)
N3 C6 N2 C7 -38.8(5)
N1 C5 N3 C1 177.1(4)
C4 C5 N3 C1 0.5(6)
N1 C5 N3 C6 -15.1(6)
C4 C5 N3 C6 168.3(4)
C2 C1 N3 C5 -1.1(7)
C2 C1 N3 C6 -168.7(4)
N2 C6 N3 C5 39.3(5)
N2 C6 N3 C1 -152.4(4)
